data_4300881
loop_
_publ_author_name
'Jian Li'
'Peter I. Djurovich'
'Bert D. Alleyne'
'Muhammed Yousufuddin'
'Nam N. Ho'
'J. Christopher Thomas'
'Jonas C. Peters'
'Robert Bau'
'Mark E. Thompson'

_publ_section_title
;

Synthetic Control of Excited-State Properties in Cyclometalated Ir(III)

Complexes Using Ancillary Ligands

;
_journal_name_full 'Inorganic Chemistry'
_journal_page_first 1713
_journal_page_last 1727
_journal_paper_doi 10.1021/ic048599h
_journal_volume 44
_journal_year 2005
_chemical_formula_sum 'C64 H54 B Ir N3 O P2'
_chemical_formula_weight 1146.05
_chemical_name_systematic
; 

 ? 

;
_space_group_IT_number 14
_symmetry_cell_setting monoclinic
_symmetry_space_group_name_Hall '-P 2yn'
_symmetry_space_group_name_H-M 'P 1 21/n 1'
_atom_sites_solution_hydrogens geom
_atom_sites_solution_primary direct
_atom_sites_solution_secondary difmap
_audit_creation_method SHELXL-97
_cell_angle_alpha 90.00
_cell_angle_beta 104.034(2)
_cell_angle_gamma 90.00
_cell_formula_units_Z 4
_cell_length_a 17.6248(14)
_cell_length_b 13.6990(11)
_cell_length_c 23.8155(19)
_cell_measurement_reflns_used 6708
_cell_measurement_temperature 298(2)
_cell_measurement_theta_max 27.49
_cell_measurement_theta_min 2.60
_cell_volume 5578.4(8)
_computing_cell_refinement 'Bruker SMART'
_computing_data_collection 'Bruker SMART'
_computing_data_reduction 'Bruker SAINT'
_computing_molecular_graphics 'Bruker SHELXTL'
_computing_publication_material 'Bruker SHELXTL'
_computing_structure_refinement 'SHELXL-97 (Sheldrick, 1997)'
_computing_structure_solution 'SHELXS-97 (Sheldrick, 1990)'
_diffrn_ambient_temperature 298(2)
_diffrn_measured_fraction_theta_full 0.952
_diffrn_measured_fraction_theta_max 0.952
_diffrn_measurement_device_type 'CCD area detector'
_diffrn_measurement_method 'phi and omega scans'
_diffrn_radiation_monochromator graphite
_diffrn_radiation_source 'fine-focus sealed tube'
_diffrn_radiation_type MoK\a
_diffrn_radiation_wavelength 0.71073
_diffrn_reflns_av_R_equivalents 0.0579
_diffrn_reflns_av_sigmaI/netI 0.0866
_diffrn_reflns_limit_h_max 22
_diffrn_reflns_limit_h_min -16
_diffrn_reflns_limit_k_max 16
_diffrn_reflns_limit_k_min -17
_diffrn_reflns_limit_l_max 30
_diffrn_reflns_limit_l_min -26
_diffrn_reflns_number 32905
_diffrn_reflns_theta_full 27.50
_diffrn_reflns_theta_max 27.50
_diffrn_reflns_theta_min 1.30
_exptl_absorpt_coefficient_mu 2.494
_exptl_absorpt_correction_type none
_exptl_crystal_colour yellow
_exptl_crystal_density_diffrn 1.365
_exptl_crystal_density_meas 0
_exptl_crystal_density_method 'not measured'
_exptl_crystal_F_000 2316
_refine_diff_density_max 6.367
_refine_diff_density_min -0.589
_refine_diff_density_rms 0.262
_refine_ls_extinction_coef 0.00035(13)
_refine_ls_extinction_expression Fc^*^=kFc[1+0.001xFc^2^\l^3^/sin(2\q)]^-1/4^
_refine_ls_extinction_method SHELXL
_refine_ls_goodness_of_fit_ref 0.943
_refine_ls_hydrogen_treatment mixed
_refine_ls_matrix_type full
_refine_ls_number_parameters 625
_refine_ls_number_reflns 12187
_refine_ls_number_restraints 0
_refine_ls_restrained_S_all 0.943
_refine_ls_R_factor_all 0.0882
_refine_ls_R_factor_gt 0.0652
_refine_ls_shift/su_max 3.373
_refine_ls_shift/su_mean 0.338
_refine_ls_structure_factor_coef Fsqd
_refine_ls_weighting_details 'calc w=1/[\s^2^(Fo^2^)+(0.1509P)^2^+7.7338P] where P=(Fo^2^+2Fc^2^)/3'
_refine_ls_weighting_scheme calc
_refine_ls_wR_factor_gt 0.2113
_refine_ls_wR_factor_ref 0.2234
_reflns_number_gt 8017
_reflns_number_total 12187
_reflns_threshold_expression >2sigma(I)
_cod_data_source_file ic048599hrom20041007_011914.cif
_cod_data_source_block jianptpm
_cod_depositor_comments
;
The following automatic conversions were performed:
'_symmetry_cell_setting' value 'Monoclinic' changed to 'monoclinic'
according to '/home/saulius/struct/CIF-dictionaries/cif_core.dic'
dictionary named 'cif_core.dic' version 2.4.1 from 2010-06-29.

Automatic conversion script
Id: cif_fix_enum 1527 2010-12-29 10:47:43Z saulius 
;
_cod_database_code 4300881

loop_
_symmetry_equiv_pos_as_xyz
'x, y, z'
'-x+1/2, y+1/2, -z+1/2'
'-x, -y, -z'
'x-1/2, -y-1/2, z-1/2'

loop_
_atom_site_label
_atom_site_type_symbol
_atom_site_fract_x
_atom_site_fract_y
_atom_site_fract_z
_atom_site_U_iso_or_equiv
_atom_site_adp_type
_atom_site_occupancy
_atom_site_symmetry_multiplicity
_atom_site_calc_flag
_atom_site_refinement_flags
_atom_site_disorder_assembly
_atom_site_disorder_group
Ir1 Ir 0.984802(19) 0.27039(3) 0.178349(14) 0.03127(15) Uani 1 1 d . . .
N1 N 0.8858(4) 0.3499(5) 0.1828(3) 0.0355(17) Uani 1 1 d . . .
N2 N 1.0800(4) 0.2011(6) 0.1581(3) 0.0376(17) Uani 1 1 d . . .
B1 B 1.0164(6) 0.1691(7) 0.3483(4) 0.033(2) Uani 1 1 d . . .
P1 P 0.92425(13) 0.14339(17) 0.22319(9) 0.0319(5) Uani 1 1 d . . .
P2 P 1.07847(13) 0.30524(18) 0.26927(10) 0.0332(5) Uani 1 1 d . . .
C1 C 0.8755(6) 0.3944(8) 0.2305(5) 0.049(2) Uani 1 1 d . . .
H1 H 0.9161 0.3925 0.2637 0.058 Uiso 1 1 calc R . .
C2 C 0.8077(7) 0.4429(9) 0.2329(6) 0.068(3) Uani 1 1 d . . .
H2 H 0.8024 0.4731 0.2667 0.081 Uiso 1 1 calc R . .
C3 C 0.7468(8) 0.4449(11) 0.1821(6) 0.083(4) Uani 1 1 d . . .
H3 H 0.7001 0.4770 0.1815 0.099 Uiso 1 1 calc R . .
C4 C 0.7572(7) 0.3997(10) 0.1346(6) 0.070(3) Uani 1 1 d . . .
H4 H 0.7174 0.4010 0.1008 0.084 Uiso 1 1 calc R . .
C5 C 0.8279(6) 0.3500(8) 0.1349(5) 0.049(3) Uani 1 1 d . . .
C6 C 0.8441(6) 0.2955(8) 0.0877(4) 0.050(3) Uani 1 1 d . . .
C7 C 0.7873(8) 0.2886(12) 0.0319(6) 0.083(5) Uani 1 1 d . . .
H7 H 0.7396 0.3212 0.0248 0.099 Uiso 1 1 calc R . .
C8 C 0.8075(10) 0.2321(11) -0.0094(6) 0.087(5) Uani 1 1 d . . .
H8 H 0.7739 0.2303 -0.0462 0.104 Uiso 1 1 calc R . .
C9 C 0.8749(8) 0.1779(11) 0.0007(6) 0.070(3) Uani 1 1 d . . .
C10 C 0.9264(7) 0.1849(8) 0.0538(4) 0.054(3) Uani 1 1 d . . .
H10 H 0.9729 0.1497 0.0605 0.064 Uiso 1 1 calc R . .
C11 C 0.9118(6) 0.2433(7) 0.0984(4) 0.041(2) Uani 1 1 d . . .
C12 C 0.8923(11) 0.1106(13) -0.0460(5) 0.108(6) Uani 1 1 d . . .
H12A H 0.8922 0.0439 -0.0336 0.162 Uiso 1 1 calc R . .
H12B H 0.9427 0.1264 -0.0523 0.162 Uiso 1 1 calc R . .
H12C H 0.8530 0.1192 -0.0814 0.162 Uiso 1 1 calc R . .
C13 C 1.1062(6) 0.1127(7) 0.1752(4) 0.043(2) Uani 1 1 d . . .
H13 H 1.0815 0.0791 0.1996 0.051 Uiso 1 1 calc R . .
C14 C 1.1671(6) 0.0672(9) 0.1595(5) 0.057(3) Uani 1 1 d . . .
H14 H 1.1829 0.0043 0.1718 0.068 Uiso 1 1 calc R . .
C15 C 1.2057(7) 0.1230(10) 0.1224(6) 0.074(4) Uani 1 1 d . . .
H15 H 1.2481 0.0971 0.1106 0.089 Uiso 1 1 calc R . .
C16 C 1.1793(7) 0.2110(9) 0.1059(5) 0.060(3) Uani 1 1 d . . .
H16 H 1.2025 0.2459 0.0810 0.072 Uiso 1 1 calc R . .
C17 C 1.1177(6) 0.2536(7) 0.1245(4) 0.043(2) Uani 1 1 d . . .
C18 C 1.0879(6) 0.3508(8) 0.1096(4) 0.047(2) Uani 1 1 d . . .
C19 C 1.1171(8) 0.4182(9) 0.0752(5) 0.063(3) Uani 1 1 d . . .
H19 H 1.1576 0.3985 0.0590 0.076 Uiso 1 1 calc R . .
C20 C 1.0893(9) 0.5085(10) 0.0648(5) 0.075(4) Uani 1 1 d . . .
H20 H 1.1120 0.5511 0.0432 0.091 Uiso 1 1 calc R . .
C21 C 1.0263(8) 0.5397(9) 0.0864(5) 0.065(3) Uani 1 1 d . . .
C22 C 0.9945(7) 0.4762(8) 0.1207(4) 0.053(3) Uani 1 1 d . . .
H22 H 0.9533 0.4976 0.1357 0.064 Uiso 1 1 calc R . .
C23 C 1.0240(6) 0.3787(7) 0.1333(4) 0.038(2) Uani 1 1 d . . .
C24 C 0.9913(10) 0.6409(10) 0.0748(6) 0.091(5) Uani 1 1 d . . .
H24A H 1.0235 0.6869 0.1004 0.136 Uiso 1 1 calc R . .
H24B H 0.9397 0.6411 0.0814 0.136 Uiso 1 1 calc R . .
H24C H 0.9886 0.6589 0.0354 0.136 Uiso 1 1 calc R . .
C25 C 0.8167(5) 0.1394(7) 0.1926(4) 0.038(2) Uani 1 1 d . . .
C26 C 0.7663(6) 0.1798(8) 0.2214(4) 0.049(2) Uani 1 1 d . . .
H26 H 0.7858 0.2100 0.2570 0.059 Uiso 1 1 calc R . .
C27 C 0.6875(7) 0.1761(11) 0.1984(5) 0.073(4) Uani 1 1 d . . .
H27 H 0.6542 0.2070 0.2177 0.088 Uiso 1 1 calc R . .
C28 C 0.6562(7) 0.1281(10) 0.1477(6) 0.069(4) Uani 1 1 d . . .
H28 H 0.6023 0.1231 0.1336 0.082 Uiso 1 1 calc R . .
C29 C 0.7045(7) 0.0887(10) 0.1190(5) 0.064(3) Uani 1 1 d . . .
H29 H 0.6838 0.0579 0.0838 0.077 Uiso 1 1 calc R . .
C30 C 0.7861(6) 0.0925(9) 0.1404(5) 0.054(3) Uani 1 1 d . . .
H30 H 0.8190 0.0641 0.1199 0.065 Uiso 1 1 calc R . .
C31 C 0.9537(6) -0.0226(8) 0.1612(5) 0.049(2) Uani 1 1 d . . .
H31 H 0.9521 0.0198 0.1305 0.059 Uiso 1 1 calc R . .
C32 C 0.9644(7) -0.1209(8) 0.1552(5) 0.060(3) Uani 1 1 d . . .
H32 H 0.9706 -0.1445 0.1199 0.072 Uiso 1 1 calc R . .
C33 C 0.9663(7) -0.1840(8) 0.1985(5) 0.058(3) Uani 1 1 d . . .
H33 H 0.9741 -0.2502 0.1934 0.070 Uiso 1 1 calc R . .
C34 C 0.9565(6) -0.1503(8) 0.2495(5) 0.053(3) Uani 1 1 d . . .
H34 H 0.9562 -0.1942 0.2793 0.063 Uiso 1 1 calc R . .
C35 C 0.9472(5) -0.0528(7) 0.2584(4) 0.040(2) Uani 1 1 d . . .
H35 H 0.9419 -0.0310 0.2943 0.048 Uiso 1 1 calc R . .
C36 C 0.9454(5) 0.0125(6) 0.2148(4) 0.037(2) Uani 1 1 d . . .
C37 C 1.1774(5) 0.3226(8) 0.2573(4) 0.041(2) Uani 1 1 d . . .
C38 C 1.2350(7) 0.2536(9) 0.2736(6) 0.060(3) Uani 1 1 d . . .
H38 H 1.2253 0.1979 0.2930 0.072 Uiso 1 1 calc R . .
C39 C 1.3088(8) 0.2658(12) 0.2612(7) 0.082(5) Uani 1 1 d . . .
H39 H 1.3469 0.2175 0.2698 0.099 Uiso 1 1 calc R . .
C40 C 1.3216(8) 0.3521(14) 0.2360(6) 0.090(5) Uani 1 1 d . . .
H40 H 1.3713 0.3649 0.2307 0.108 Uiso 1 1 calc R . .
C41 C 1.2649(7) 0.4189(10) 0.2186(5) 0.070(4) Uani 1 1 d . . .
H41 H 1.2749 0.4734 0.1983 0.084 Uiso 1 1 calc R . .
C42 C 1.1926(6) 0.4087(8) 0.2301(4) 0.052(3) Uani 1 1 d . . .
H42 H 1.1550 0.4573 0.2201 0.062 Uiso 1 1 calc R . .
C43 C 1.0743(6) 0.4191(7) 0.3095(4) 0.041(2) Uani 1 1 d . . .
C44 C 1.0448(6) 0.5032(8) 0.2804(5) 0.053(3) Uani 1 1 d . . .
H44 H 1.0234 0.5002 0.2407 0.064 Uiso 1 1 calc R . .
C45 C 1.0462(7) 0.5907(8) 0.3082(6) 0.062(3) Uani 1 1 d . . .
H45 H 1.0266 0.6463 0.2873 0.075 Uiso 1 1 calc R . .
C46 C 1.0763(8) 0.5966(9) 0.3668(6) 0.071(4) Uani 1 1 d . . .
H46 H 1.0767 0.6560 0.3858 0.085 Uiso 1 1 calc R . .
C47 C 1.1056(8) 0.5152(10) 0.3970(5) 0.067(3) Uani 1 1 d . . .
H47 H 1.1249 0.5187 0.4369 0.081 Uiso 1 1 calc R . .
C48 C 1.1068(6) 0.4258(8) 0.3684(4) 0.047(2) Uani 1 1 d . . .
H48 H 1.1294 0.3712 0.3890 0.056 Uiso 1 1 calc R . .
C49 C 0.9315(5) 0.1666(6) 0.2991(3) 0.0333(19) Uani 1 1 d . . .
H49A H 0.9065 0.2292 0.3013 0.040 Uiso 1 1 calc R . .
H49B H 0.8994 0.1179 0.3118 0.040 Uiso 1 1 calc R . .
C50 C 1.0902(5) 0.2040(6) 0.3204(3) 0.0336(19) Uani 1 1 d . . .
H50A H 1.1058 0.1475 0.3013 0.040 Uiso 1 1 calc R . .
H50B H 1.1338 0.2200 0.3525 0.040 Uiso 1 1 calc R . .
C51 C 1.0094(5) 0.2430(6) 0.4016(4) 0.034(2) Uani 1 1 d . . .
C52 C 1.0679(6) 0.2366(7) 0.4542(4) 0.043(2) Uani 1 1 d . . .
H52 H 1.1068 0.1897 0.4574 0.052 Uiso 1 1 calc R . .
C53 C 1.0694(8) 0.2961(8) 0.4997(5) 0.057(3) Uani 1 1 d . . .
H53 H 1.1100 0.2908 0.5328 0.069 Uiso 1 1 calc R . .
C54 C 1.0102(7) 0.3656(8) 0.4976(4) 0.056(3) Uani 1 1 d . . .
H54 H 1.0095 0.4044 0.5295 0.067 Uiso 1 1 calc R . .
C55 C 0.9557(7) 0.3743(8) 0.4490(5) 0.058(3) Uani 1 1 d . . .
H55 H 0.9171 0.4215 0.4467 0.070 Uiso 1 1 calc R . .
C56 C 0.9540(6) 0.3137(8) 0.3997(4) 0.045(2) Uani 1 1 d . . .
H56 H 0.9148 0.3224 0.3661 0.054 Uiso 1 1 calc R . .
C57 C 1.0340(6) 0.0613(7) 0.3777(4) 0.039(2) Uani 1 1 d . . .
C58 C 1.0992(7) 0.0032(8) 0.3780(5) 0.063(3) Uani 1 1 d . . .
H58 H 1.1376 0.0261 0.3606 0.076 Uiso 1 1 calc R . .
C59 C 1.1074(9) -0.0882(11) 0.4038(6) 0.092(5) Uani 1 1 d . . .
H59 H 1.1511 -0.1254 0.4026 0.110 Uiso 1 1 calc R . .
C60 C 1.0540(10) -0.1256(10) 0.4307(6) 0.082(4) Uani 1 1 d . . .
H60 H 1.0609 -0.1869 0.4480 0.099 Uiso 1 1 calc R . .
C61 C 0.9907(8) -0.0704(8) 0.4314(5) 0.062(3) Uani 1 1 d . . .
H61 H 0.9528 -0.0944 0.4490 0.075 Uiso 1 1 calc R . .
C62 C 0.9815(6) 0.0193(8) 0.4069(4) 0.049(2) Uani 1 1 d . . .
H62 H 0.9378 0.0555 0.4095 0.059 Uiso 1 1 calc R . .
O1 O 0.7390(4) 0.2999(10) 0.3581(3) 0.115(4) Uani 1 1 d . . .

loop_
_atom_site_aniso_label
_atom_site_aniso_U_11
_atom_site_aniso_U_22
_atom_site_aniso_U_33
_atom_site_aniso_U_23
_atom_site_aniso_U_13
_atom_site_aniso_U_12
Ir1 0.0313(2) 0.0329(2) 0.0306(2) -0.00284(14) 0.00941(14) -0.00087(15)
N1 0.029(4) 0.036(4) 0.042(4) 0.000(3) 0.010(3) 0.004(3)
N2 0.036(4) 0.044(5) 0.037(4) -0.010(3) 0.015(3) 0.000(4)
B1 0.032(5) 0.037(6) 0.029(5) 0.002(4) 0.009(4) 0.005(4)
P1 0.0303(11) 0.0329(12) 0.0323(11) -0.0037(9) 0.0075(9) -0.0009(9)
P2 0.0311(12) 0.0363(12) 0.0334(12) -0.0043(10) 0.0102(9) -0.0022(10)
C1 0.050(6) 0.046(6) 0.050(6) 0.003(5) 0.013(5) 0.003(5)
C2 0.067(8) 0.059(7) 0.089(9) -0.008(6) 0.040(7) 0.018(6)
C3 0.053(8) 0.105(11) 0.096(10) 0.011(9) 0.028(8) 0.038(8)
C4 0.055(7) 0.071(9) 0.076(8) 0.012(7) 0.001(6) 0.016(6)
C5 0.040(6) 0.049(6) 0.055(6) 0.013(5) 0.004(5) 0.001(5)
C6 0.049(6) 0.053(6) 0.042(5) 0.008(5) 0.002(5) -0.007(5)
C7 0.061(8) 0.125(13) 0.047(7) 0.011(8) -0.015(6) -0.006(8)
C8 0.093(12) 0.119(12) 0.036(7) -0.002(7) -0.010(7) -0.021(9)
C9 0.073(8) 0.087(9) 0.049(8) -0.009(7) 0.012(7) -0.026(7)
C10 0.066(7) 0.054(6) 0.043(5) -0.007(5) 0.018(5) -0.016(6)
C11 0.043(6) 0.049(6) 0.028(5) -0.003(4) 0.004(4) -0.012(4)
C12 0.137(16) 0.138(15) 0.050(7) -0.044(8) 0.023(9) -0.020(12)
C13 0.040(5) 0.047(6) 0.042(5) -0.004(4) 0.014(4) 0.000(5)
C14 0.048(6) 0.061(7) 0.062(7) -0.010(5) 0.015(5) 0.013(5)
C15 0.055(8) 0.089(10) 0.081(9) -0.037(8) 0.026(7) 0.011(7)
C16 0.051(7) 0.070(9) 0.072(8) -0.003(6) 0.036(6) -0.004(6)
C17 0.043(6) 0.054(6) 0.036(5) -0.007(4) 0.015(4) -0.002(4)
C18 0.059(7) 0.051(6) 0.034(5) -0.005(4) 0.019(5) -0.010(5)
C19 0.077(8) 0.068(8) 0.058(7) 0.004(6) 0.041(6) -0.010(7)
C20 0.109(12) 0.069(9) 0.059(8) 0.013(6) 0.042(8) -0.022(8)
C21 0.087(9) 0.054(7) 0.051(7) 0.003(5) 0.007(6) -0.015(6)
C22 0.064(8) 0.051(6) 0.040(5) 0.003(5) 0.005(5) -0.005(6)
C23 0.039(5) 0.042(5) 0.033(5) -0.001(4) 0.009(4) 0.000(4)
C24 0.137(14) 0.057(9) 0.078(9) 0.017(7) 0.022(9) -0.015(9)
C25 0.032(5) 0.034(5) 0.045(5) 0.008(4) 0.006(4) -0.007(4)
C26 0.038(5) 0.057(7) 0.054(6) 0.000(5) 0.014(5) 0.002(5)
C27 0.034(6) 0.120(11) 0.066(8) 0.019(7) 0.012(6) 0.012(7)
C28 0.037(6) 0.096(11) 0.070(9) 0.015(8) 0.009(6) -0.006(6)
C29 0.058(8) 0.080(9) 0.044(6) 0.003(6) -0.008(6) -0.023(7)
C30 0.048(6) 0.062(7) 0.048(6) -0.006(5) 0.003(5) -0.005(5)
C31 0.053(6) 0.043(6) 0.054(6) -0.010(5) 0.017(5) -0.004(5)
C32 0.074(8) 0.051(7) 0.062(7) -0.024(6) 0.027(6) -0.002(6)
C33 0.076(8) 0.034(6) 0.068(7) -0.006(5) 0.023(6) 0.002(6)
C34 0.053(6) 0.045(6) 0.062(7) 0.004(5) 0.018(5) -0.004(5)
C35 0.036(5) 0.033(5) 0.049(6) 0.005(4) 0.006(4) 0.000(4)
C36 0.031(5) 0.035(5) 0.047(5) -0.005(4) 0.013(4) -0.004(4)
C37 0.030(5) 0.059(7) 0.034(5) -0.012(4) 0.009(4) -0.008(5)
C38 0.037(6) 0.070(8) 0.077(8) 0.005(6) 0.021(6) 0.002(5)
C39 0.039(7) 0.121(13) 0.096(11) 0.036(9) 0.033(7) 0.018(7)
C40 0.038(7) 0.160(16) 0.076(9) -0.016(10) 0.021(7) -0.018(9)
C41 0.054(7) 0.085(9) 0.079(8) -0.008(7) 0.033(7) -0.029(7)
C42 0.046(6) 0.059(7) 0.052(6) -0.004(5) 0.015(5) -0.015(5)
C43 0.042(5) 0.037(5) 0.046(5) -0.009(4) 0.015(4) -0.006(4)
C44 0.058(7) 0.049(6) 0.052(6) 0.000(5) 0.014(5) 0.003(5)
C45 0.062(8) 0.041(6) 0.086(9) -0.014(6) 0.022(7) 0.004(5)
C46 0.067(8) 0.050(7) 0.105(11) -0.030(7) 0.042(8) -0.016(6)
C47 0.069(8) 0.079(9) 0.061(7) -0.024(7) 0.028(6) -0.028(7)
C48 0.048(6) 0.056(7) 0.038(5) -0.009(4) 0.013(4) -0.020(5)
C49 0.035(5) 0.035(5) 0.033(4) -0.004(4) 0.014(4) 0.002(4)
C50 0.034(5) 0.038(5) 0.027(4) -0.005(3) 0.003(4) 0.002(4)
C51 0.032(5) 0.036(5) 0.036(5) 0.002(4) 0.011(4) -0.004(4)
C52 0.052(6) 0.045(5) 0.027(4) -0.004(4) -0.002(4) -0.001(5)
C53 0.065(8) 0.052(7) 0.048(6) -0.004(5) 0.003(6) -0.006(6)
C54 0.071(8) 0.058(7) 0.038(5) -0.016(5) 0.013(5) -0.007(6)
C55 0.055(7) 0.052(7) 0.073(8) -0.016(6) 0.023(6) 0.011(5)
C56 0.038(5) 0.049(6) 0.049(6) -0.005(5) 0.010(4) 0.004(5)
C57 0.043(5) 0.043(6) 0.032(5) -0.004(4) 0.009(4) 0.000(4)
C58 0.069(8) 0.047(7) 0.079(8) 0.008(6) 0.029(7) 0.014(6)
C59 0.099(11) 0.080(10) 0.091(10) 0.019(8) 0.010(9) 0.053(9)
C60 0.126(14) 0.048(8) 0.078(9) 0.018(7) 0.037(9) 0.000(8)
C61 0.079(9) 0.051(7) 0.064(7) 0.005(6) 0.031(6) -0.010(6)
C62 0.058(6) 0.046(6) 0.046(6) 0.009(5) 0.016(5) 0.006(5)
O1 0.030(4) 0.287(12) 0.029(4) -0.033(5) 0.010(3) 0.027(6)

loop_
_atom_type_symbol
_atom_type_description
_atom_type_scat_dispersion_real
_atom_type_scat_dispersion_imag
_atom_type_scat_source
C C 0.0033 0.0016 'International Tables Vol C Tables 4.2.6.8 and 6.1.1.4'
H H 0.0000 0.0000 'International Tables Vol C Tables 4.2.6.8 and 6.1.1.4'
O O 0.0106 0.0060 'International Tables Vol C Tables 4.2.6.8 and 6.1.1.4'
B B 0.0013 0.0007 'International Tables Vol C Tables 4.2.6.8 and 6.1.1.4'
N N 0.0061 0.0033 'International Tables Vol C Tables 4.2.6.8 and 6.1.1.4'
P P 0.1023 0.0942 'International Tables Vol C Tables 4.2.6.8 and 6.1.1.4'
Ir Ir -1.4442 7.9887 'International Tables Vol C Tables 4.2.6.8 and 6.1.1.4'

loop_
_geom_angle_atom_site_label_1
_geom_angle_atom_site_label_2
_geom_angle_atom_site_label_3
_geom_angle
_geom_angle_site_symmetry_1
_geom_angle_site_symmetry_3
_geom_angle_publ_flag
C23 Ir1 C11 82.0(4) . . ?
C23 Ir1 N1 92.4(3) . . ?
C11 Ir1 N1 78.3(4) . . ?
C23 Ir1 N2 79.4(3) . . ?
C11 Ir1 N2 93.6(4) . . ?
N1 Ir1 N2 169.2(3) . . ?
C23 Ir1 P1 173.4(3) . . ?
C11 Ir1 P1 92.0(3) . . ?
N1 Ir1 P1 83.6(2) . . ?
N2 Ir1 P1 103.9(2) . . ?
C23 Ir1 P2 94.7(3) . . ?
C11 Ir1 P2 175.9(3) . . ?
N1 Ir1 P2 104.4(2) . . ?
N2 Ir1 P2 83.4(2) . . ?
P1 Ir1 P2 91.43(8) . . ?
C5 N1 C1 119.5(9) . . ?
C5 N1 Ir1 115.7(7) . . ?
C1 N1 Ir1 124.7(7) . . ?
C13 N2 C17 118.6(8) . . ?
C13 N2 Ir1 125.9(6) . . ?
C17 N2 Ir1 115.5(6) . . ?
C57 B1 C49 109.2(7) . . ?
C57 B1 C51 105.5(7) . . ?
C49 B1 C51 109.3(7) . . ?
C57 B1 C50 110.3(7) . . ?
C49 B1 C50 112.3(7) . . ?
C51 B1 C50 110.0(7) . . ?
C49 P1 C36 108.1(4) . . ?
C49 P1 C25 102.4(4) . . ?
C36 P1 C25 98.2(4) . . ?
C49 P1 Ir1 112.5(3) . . ?
C36 P1 Ir1 121.8(3) . . ?
C25 P1 Ir1 111.4(3) . . ?
C50 P2 C43 108.1(4) . . ?
C50 P2 C37 104.0(4) . . ?
C43 P2 C37 97.4(4) . . ?
C50 P2 Ir1 112.8(3) . . ?
C43 P2 Ir1 121.7(3) . . ?
C37 P2 Ir1 110.5(3) . . ?
N1 C1 C2 123.4(11) . . ?
C1 C2 C3 117.4(11) . . ?
C4 C3 C2 118.9(11) . . ?
C3 C4 C5 121.1(12) . . ?
N1 C5 C6 114.5(9) . . ?
N1 C5 C4 119.6(10) . . ?
C6 C5 C4 125.9(10) . . ?
C11 C6 C5 117.3(9) . . ?
C11 C6 C7 120.9(11) . . ?
C5 C6 C7 121.6(11) . . ?
C8 C7 C6 116.8(13) . . ?
C9 C8 C7 123.1(12) . . ?
C8 C9 C10 118.5(13) . . ?
C8 C9 C12 121.0(13) . . ?
C10 C9 C12 120.5(14) . . ?
C9 C10 C11 122.4(12) . . ?
C6 C11 C10 118.1(10) . . ?
C6 C11 Ir1 113.7(7) . . ?
C10 C11 Ir1 128.0(8) . . ?
N2 C13 C14 124.9(10) . . ?
C13 C14 C15 116.0(11) . . ?
C16 C15 C14 118.6(10) . . ?
C15 C16 C17 122.2(11) . . ?
N2 C17 C16 119.6(10) . . ?
N2 C17 C18 115.5(8) . . ?
C16 C17 C18 124.9(10) . . ?
C19 C18 C23 119.2(10) . . ?
C19 C18 C17 125.7(10) . . ?
C23 C18 C17 115.1(8) . . ?
C20 C19 C18 123.1(11) . . ?
C19 C20 C21 120.3(11) . . ?
C20 C21 C22 119.4(12) . . ?
C20 C21 C24 122.5(11) . . ?
C22 C21 C24 118.1(12) . . ?
C21 C22 C23 121.5(11) . . ?
C18 C23 C22 116.5(9) . . ?
C18 C23 Ir1 114.3(7) . . ?
C22 C23 Ir1 129.2(7) . . ?
C26 C25 C30 118.6(9) . . ?
C26 C25 P1 121.1(8) . . ?
C30 C25 P1 120.2(8) . . ?
C25 C26 C27 120.4(11) . . ?
C26 C27 C28 121.7(12) . . ?
C29 C28 C27 118.5(11) . . ?
C28 C29 C30 121.7(11) . . ?
C25 C30 C29 119.0(11) . . ?
C32 C31 C36 118.6(10) . . ?
C33 C32 C31 122.1(10) . . ?
C32 C33 C34 119.2(11) . . ?
C33 C34 C35 121.3(10) . . ?
C36 C35 C34 120.2(9) . . ?
C35 C36 C31 118.6(9) . . ?
C35 C36 P1 121.4(7) . . ?
C31 C36 P1 119.8(7) . . ?
C38 C37 C42 119.8(10) . . ?
C38 C37 P2 122.0(8) . . ?
C42 C37 P2 118.2(8) . . ?
C37 C38 C39 121.1(12) . . ?
C40 C39 C38 116.9(12) . . ?
C39 C40 C41 122.1(12) . . ?
C40 C41 C42 121.8(13) . . ?
C41 C42 C37 117.9(12) . . ?
C44 C43 C48 117.9(9) . . ?
C44 C43 P2 120.3(8) . . ?
C48 C43 P2 121.6(8) . . ?
C45 C44 C43 121.9(11) . . ?
C44 C45 C46 120.2(12) . . ?
C47 C46 C45 119.6(11) . . ?
C46 C47 C48 120.5(12) . . ?
C43 C48 C47 119.8(11) . . ?
B1 C49 P1 122.8(6) . . ?
B1 C50 P2 120.8(6) . . ?
C56 C51 C52 115.6(9) . . ?
C56 C51 B1 126.5(8) . . ?
C52 C51 B1 117.8(8) . . ?
C53 C52 C51 122.7(10) . . ?
C52 C53 C54 120.7(11) . . ?
C55 C54 C53 118.1(10) . . ?
C54 C55 C56 122.2(10) . . ?
C51 C56 C55 120.6(10) . . ?
C58 C57 C62 113.8(9) . . ?
C58 C57 B1 126.0(9) . . ?
C62 C57 B1 120.2(8) . . ?
C59 C58 C57 120.9(12) . . ?
C60 C59 C58 122.6(13) . . ?
C59 C60 C61 117.5(12) . . ?
C62 C61 C60 121.1(11) . . ?
C61 C62 C57 124.0(11) . . ?

loop_
_geom_bond_atom_site_label_1
_geom_bond_atom_site_label_2
_geom_bond_distance
_geom_bond_site_symmetry_2
_geom_bond_publ_flag
Ir1 C23 2.047(9) . ?
Ir1 C11 2.057(9) . ?
Ir1 N1 2.082(7) . ?
Ir1 N2 2.083(7) . ?
Ir1 P1 2.420(2) . ?
Ir1 P2 2.431(2) . ?
N1 C5 1.334(12) . ?
N1 C1 1.339(12) . ?
N2 C13 1.324(12) . ?
N2 C17 1.363(12) . ?
B1 C57 1.631(14) . ?
B1 C49 1.664(13) . ?
B1 C51 1.651(13) . ?
B1 C50 1.667(13) . ?
P1 C49 1.809(8) . ?
P1 C36 1.852(9) . ?
P1 C25 1.860(9) . ?
P2 C50 1.823(9) . ?
P2 C43 1.841(9) . ?
P2 C37 1.848(9) . ?
C1 C2 1.380(15) . ?
C2 C3 1.410(18) . ?
C3 C4 1.341(17) . ?
C4 C5 1.419(16) . ?
C5 C6 1.435(15) . ?
C6 C11 1.360(15) . ?
C6 C7 1.460(15) . ?
C7 C8 1.36(2) . ?
C8 C9 1.37(2) . ?
C9 C10 1.369(16) . ?
C9 C12 1.532(18) . ?
C10 C11 1.403(14) . ?
C13 C14 1.369(14) . ?
C14 C15 1.457(17) . ?
C15 C16 1.317(17) . ?
C16 C17 1.398(14) . ?
C17 C18 1.444(14) . ?
C18 C19 1.412(14) . ?
C18 C23 1.429(13) . ?
C19 C20 1.332(17) . ?
C20 C21 1.399(18) . ?
C21 C22 1.401(15) . ?
C21 C24 1.516(18) . ?
C22 C23 1.438(14) . ?
C25 C26 1.363(13) . ?
C25 C30 1.387(13) . ?
C26 C27 1.365(14) . ?
C27 C28 1.368(18) . ?
C28 C29 1.330(17) . ?
C29 C30 1.404(15) . ?
C31 C32 1.371(14) . ?
C31 C36 1.405(12) . ?
C32 C33 1.340(16) . ?
C33 C34 1.350(15) . ?
C34 C35 1.368(14) . ?
C35 C36 1.366(12) . ?
C37 C38 1.373(15) . ?
C37 C42 1.403(15) . ?
C38 C39 1.410(16) . ?
C39 C40 1.37(2) . ?
C40 C41 1.34(2) . ?
C41 C42 1.373(15) . ?
C43 C44 1.378(14) . ?
C43 C48 1.385(13) . ?
C44 C45 1.367(15) . ?
C45 C46 1.369(17) . ?
C46 C47 1.360(18) . ?
C47 C48 1.403(16) . ?
C51 C56 1.368(13) . ?
C51 C52 1.419(13) . ?
C52 C53 1.351(14) . ?
C53 C54 1.404(16) . ?
C54 C55 1.317(16) . ?
C55 C56 1.434(14) . ?
C57 C58 1.397(14) . ?
C57 C62 1.408(13) . ?
C58 C59 1.386(18) . ?
C59 C60 1.36(2) . ?
C60 C61 1.352(19) . ?
C61 C62 1.353(15) . ?
